data_4339058
loop_
_publ_author_name
'Nuricumbo-Escobar, Juan Jos\'e'
'Campos-Alvarado, Carlos'
'R\'ios-Moreno, Gustavo'
'Morales-Morales, David'
'Walsh, Patrick J.'
'Parra-Hake, Miguel'

_publ_section_title
;
 Binuclear palladium(I) and palladium(II) complexes of
 ortho-functionalized 1,3-bis(aryl)triazenido ligands.
;
_journal_issue 15
_journal_name_full 'Inorganic chemistry'
_journal_page_first 6182
_journal_page_last 6189
_journal_paper_doi 10.1021/ic700516p
_journal_volume 46
_journal_year 2007
_chemical_formula_sum 'C28 H28 N6 O4 Pd2'
_chemical_formula_weight 725.36
_chemical_name_systematic
; 
Bis(1,3-bis(2-methoxy)benzene-triazenide-N,O)-palladium) 
;
_space_group_IT_number 88
_symmetry_cell_setting tetragonal
_symmetry_space_group_name_Hall '-I 4ad'
_symmetry_space_group_name_H-M 'I 41/a :2'
_atom_sites_solution_hydrogens geom
_atom_sites_solution_primary direct
_atom_sites_solution_secondary difmap
_audit_creation_method SHELXL-97
_cell_angle_alpha 90.00
_cell_angle_beta 90.00
_cell_angle_gamma 90.00
_cell_formula_units_Z 8
_cell_length_a 20.866(3)
_cell_length_b 20.866(3)
_cell_length_c 13.156(2)
_cell_measurement_reflns_used 5098
_cell_measurement_temperature 293(2)
_cell_measurement_theta_max 29.44
_cell_measurement_theta_min 2.68
_cell_volume 5728.0(15)
_computing_cell_refinement 'SMART V 5.625'
_computing_data_collection 'SMART V 5.625'
_computing_data_reduction 'SAINT V 6.23C'
_computing_molecular_graphics 'SHELXTL V 6.10'
_computing_publication_material 'SHELXTL V 6.10'
_computing_structure_refinement 'SHELXL-97 (Sheldrick, 1997)'
_computing_structure_solution 'SHELXS-97 (Sheldrick, 1997)'
_diffrn_ambient_temperature 293(2)
_diffrn_detector_area_resol_mean 0.661
_diffrn_measured_fraction_theta_full 0.996
_diffrn_measured_fraction_theta_max 0.996
_diffrn_measurement_device_type 'Bruker Smart Apex CCD diffractometer'
_diffrn_measurement_method \w-scans
_diffrn_radiation_monochromator graphite
_diffrn_radiation_source 'fine-focus sealed tube'
_diffrn_radiation_type MoK\a
_diffrn_radiation_wavelength 0.71073
_diffrn_reflns_av_R_equivalents 0.0514
_diffrn_reflns_av_sigmaI/netI 0.0431
_diffrn_reflns_limit_h_max 29
_diffrn_reflns_limit_h_min -29
_diffrn_reflns_limit_k_max 29
_diffrn_reflns_limit_k_min -29
_diffrn_reflns_limit_l_max 18
_diffrn_reflns_limit_l_min -18
_diffrn_reflns_number 33610
_diffrn_reflns_theta_full 30.03
_diffrn_reflns_theta_max 30.03
_diffrn_reflns_theta_min 1.83
_diffrn_standards_decay_% 0
_exptl_absorpt_coefficient_mu 1.300
_exptl_absorpt_correction_T_max 0.8980
_exptl_absorpt_correction_T_min 0.7278
_exptl_absorpt_correction_type analytical:face-indexed
_exptl_crystal_colour red
_exptl_crystal_density_diffrn 1.682
_exptl_crystal_density_method 'not measured'
_exptl_crystal_description prism
_exptl_crystal_F_000 2896
_exptl_crystal_size_max 0.278
_exptl_crystal_size_mid 0.232
_exptl_crystal_size_min 0.086
_refine_diff_density_max 0.778
_refine_diff_density_min -0.403
_refine_diff_density_rms 0.055
_refine_ls_extinction_method none
_refine_ls_goodness_of_fit_ref 1.013
_refine_ls_hydrogen_treatment mixed
_refine_ls_matrix_type full
_refine_ls_number_parameters 183
_refine_ls_number_reflns 4183
_refine_ls_number_restraints 0
_refine_ls_restrained_S_all 1.013
_refine_ls_R_factor_all 0.0540
_refine_ls_R_factor_gt 0.0318
_refine_ls_shift/su_max 0.002
_refine_ls_shift/su_mean 0.000
_refine_ls_structure_factor_coef Fsqd
_refine_ls_weighting_details 'calc w=1/[\s^2^(Fo^2^)+(0.0102P)^2^] where P=(Fo^2^+2Fc^2^)/3'
_refine_ls_weighting_scheme calc
_refine_ls_wR_factor_gt 0.0445
_refine_ls_wR_factor_ref 0.0466
_reflns_number_gt 2879
_reflns_number_total 4183
_reflns_threshold_expression >2sigma(I)
_cod_data_source_file ic700516p-file003.cif
_cod_data_source_block 003MMD04
_cod_depositor_comments
;
The following automatic conversions were performed:

'_symmetry_cell_setting' value 'Tetragonal' changed to 'tetragonal'
according to
/usr/data/users/saulius/automatic-downloads/retrospective/ACS/lib/dictionaries/cif_core.dic
dictionary named 'cif_core.dic' version 2.4.2 from 2011-04-26.

Automatic conversion script
Id: cif_fix_values 2281 2013-09-26 08:29:07Z andrius 
;
_cod_original_cell_volume 5728(2)
_cod_original_sg_symbol_H-M 'I 41/a'
_cod_database_code 4339058

loop_
_symmetry_equiv_pos_as_xyz
'x, y, z'
'-x+1/2, -y, z+1/2'
'-y+3/4, x+1/4, z+1/4'
'y+3/4, -x+3/4, z+3/4'
'x+1/2, y+1/2, z+1/2'
'-x+1, -y+1/2, z+1'
'-y+5/4, x+3/4, z+3/4'
'y+5/4, -x+5/4, z+5/4'
'-x, -y, -z'
'x-1/2, y, -z-1/2'
'y-3/4, -x-1/4, -z-1/4'
'-y-3/4, x-3/4, -z-3/4'
'-x+1/2, -y+1/2, -z+1/2'
'x, y+1/2, -z'
'y-1/4, -x+1/4, -z+1/4'
'-y-1/4, x-1/4, -z-1/4'

loop_
_atom_site_label
_atom_site_type_symbol
_atom_site_fract_x
_atom_site_fract_y
_atom_site_fract_z
_atom_site_U_iso_or_equiv
_atom_site_adp_type
_atom_site_occupancy
_atom_site_symmetry_multiplicity
_atom_site_calc_flag
_atom_site_refinement_flags
Pd1 Pd -0.041267(8) 0.465058(8) 0.032782(14) 0.04694(7) Uani 1 1 d .
O1 O -0.08725(9) 0.40029(9) 0.16955(15) 0.0884(6) Uani 1 1 d .
O2 O 0.15751(8) 0.58542(9) 0.02254(15) 0.0826(6) Uani 1 1 d .
N1 N -0.03414(8) 0.51495(9) 0.16270(14) 0.0472(5) Uani 1 1 d .
N2 N 0.00440(9) 0.56275(9) 0.18093(15) 0.0517(5) Uani 1 1 d .
N3 N 0.04185(8) 0.57789(9) 0.10519(15) 0.0497(5) Uani 1 1 d .
C1 C -0.07584(10) 0.50088(12) 0.24476(17) 0.0490(6) Uani 1 1 d .
C2 C -0.10416(12) 0.44092(13) 0.2479(2) 0.0614(7) Uani 1 1 d .
C3 C -0.14712(13) 0.42498(14) 0.3240(2) 0.0777(9) Uani 1 1 d .
H3 H -0.1668 0.3850 0.3243 0.080 Uiso 1 1 calc R
C4 C -0.16041(13) 0.46847(16) 0.3987(2) 0.0779(9) Uani 1 1 d .
H4 H -0.1892 0.4579 0.4500 0.080 Uiso 1 1 calc R
C5 C -0.13184(12) 0.52744(15) 0.3987(2) 0.0726(8) Uani 1 1 d .
H5 H -0.1403 0.5564 0.4507 0.080 Uiso 1 1 calc R
C6 C -0.09024(11) 0.54387(13) 0.3210(2) 0.0626(7) Uani 1 1 d .
H6 H -0.0718 0.5844 0.3202 0.080 Uiso 1 1 calc R
C7 C -0.09384(16) 0.33423(14) 0.1838(2) 0.1155(13) Uani 1 1 d .
H7A H -0.0740 0.3221 0.2468 0.080 Uiso 1 1 calc R
H7B H -0.0736 0.3119 0.1287 0.080 Uiso 1 1 calc R
H7C H -0.1385 0.3233 0.1859 0.080 Uiso 1 1 calc R
C8 C 0.08167(11) 0.63136(11) 0.12924(18) 0.0525(6) Uani 1 1 d .
C9 C 0.14140(12) 0.63505(12) 0.0839(2) 0.0574(7) Uani 1 1 d .
C10 C 0.18079(13) 0.68722(13) 0.1055(2) 0.0728(8) Uani 1 1 d .
H10 H 0.2207 0.6905 0.0745 0.080 Uiso 1 1 calc R
C11 C 0.16136(16) 0.73339(14) 0.1715(2) 0.0837(10) Uani 1 1 d .
H11 H 0.1882 0.7679 0.1854 0.080 Uiso 1 1 calc R
C12 C 0.10381(17) 0.72967(14) 0.2167(2) 0.0936(10) Uani 1 1 d .
H12 H 0.0912 0.7612 0.2625 0.080 Uiso 1 1 calc R
C13 C 0.06316(14) 0.67910(14) 0.1954(2) 0.0841(9) Uani 1 1 d .
H13 H 0.0230 0.6773 0.2260 0.080 Uiso 1 1 calc R
C14 C 0.21685(13) 0.58780(14) -0.0302(3) 0.1134(12) Uani 1 1 d .
H14A H 0.2184 0.6258 -0.0713 0.080 Uiso 1 1 calc R
H14B H 0.2208 0.5507 -0.0729 0.080 Uiso 1 1 calc R
H14C H 0.2514 0.5885 0.0179 0.080 Uiso 1 1 calc R

loop_
_atom_site_aniso_label
_atom_site_aniso_U_11
_atom_site_aniso_U_22
_atom_site_aniso_U_33
_atom_site_aniso_U_23
_atom_site_aniso_U_13
_atom_site_aniso_U_12
Pd1 0.03724(11) 0.04255(11) 0.06103(13) 0.01229(9) 0.00741(9) -0.00350(8)
O1 0.1104(16) 0.0636(13) 0.0913(15) -0.0063(12) 0.0425(12) -0.0399(11)
O2 0.0630(12) 0.0773(14) 0.1073(16) -0.0100(12) 0.0337(11) -0.0244(10)
N1 0.0393(11) 0.0505(12) 0.0516(12) 0.0107(10) 0.0054(9) -0.0040(9)
N2 0.0407(11) 0.0531(13) 0.0612(14) 0.0111(10) 0.0008(10) -0.0023(10)
N3 0.0377(11) 0.0484(12) 0.0630(14) 0.0092(10) 0.0048(10) -0.0055(9)
C1 0.0384(13) 0.0630(16) 0.0456(15) 0.0139(13) -0.0022(11) -0.0029(12)
C2 0.0573(17) 0.0720(19) 0.0549(17) 0.0055(15) 0.0087(13) -0.0133(14)
C3 0.076(2) 0.080(2) 0.078(2) 0.0141(18) 0.0226(17) -0.0282(16)
C4 0.0602(18) 0.114(3) 0.060(2) 0.0134(19) 0.0153(15) -0.0130(18)
C5 0.0572(18) 0.099(2) 0.0613(19) -0.0011(17) 0.0093(15) 0.0014(16)
C6 0.0537(16) 0.0699(18) 0.0641(19) 0.0031(15) 0.0035(14) -0.0057(13)
C7 0.128(3) 0.082(3) 0.136(3) -0.013(2) 0.046(3) -0.030(2)
C8 0.0513(16) 0.0492(15) 0.0569(17) 0.0090(13) 0.0003(13) -0.0074(12)
C9 0.0576(17) 0.0563(17) 0.0584(17) 0.0146(14) 0.0002(14) -0.0124(14)
C10 0.0642(19) 0.076(2) 0.079(2) 0.0196(18) -0.0012(16) -0.0289(16)
C11 0.104(3) 0.063(2) 0.084(2) 0.0069(18) -0.015(2) -0.0377(19)
C12 0.122(3) 0.061(2) 0.098(3) -0.0166(18) 0.022(2) -0.023(2)
C13 0.076(2) 0.068(2) 0.108(3) -0.0108(19) 0.0290(18) -0.0174(16)
C14 0.076(2) 0.100(3) 0.164(3) -0.016(2) 0.046(2) -0.0194(19)

loop_
_atom_type_symbol
_atom_type_description
_atom_type_scat_dispersion_real
_atom_type_scat_dispersion_imag
_atom_type_scat_source
C C 0.0033 0.0016 'International Tables Vol C Tables 4.2.6.8 and 6.1.1.4'
H H 0.0000 0.0000 'International Tables Vol C Tables 4.2.6.8 and 6.1.1.4'
N N 0.0061 0.0033 'International Tables Vol C Tables 4.2.6.8 and 6.1.1.4'
O O 0.0106 0.0060 'International Tables Vol C Tables 4.2.6.8 and 6.1.1.4'
Pd Pd -0.9988 1.0072 'International Tables Vol C Tables 4.2.6.8 and 6.1.1.4'

loop_
_geom_angle_atom_site_label_1
_geom_angle_atom_site_label_2
_geom_angle_atom_site_label_3
_geom_angle
_geom_angle_site_symmetry_1
_geom_angle_site_symmetry_3
N1 Pd1 N3 173.61(7) . 9_565
N1 Pd1 Pd1 86.45(5) . 9_565
N3 Pd1 Pd1 87.21(5) 9_565 9_565
N1 Pd1 O1 71.89(7) . .
N3 Pd1 O1 114.37(7) 9_565 .
Pd1 Pd1 O1 151.12(5) 9_565 .
C2 O1 C7 118.7(2) . .
C2 O1 Pd1 108.06(14) . .
C7 O1 Pd1 133.02(17) . .
C9 O2 C14 118.7(2) . .
N2 N1 C1 113.41(19) . .
N2 N1 Pd1 126.82(15) . .
C1 N1 Pd1 119.72(15) . .
N1 N2 N3 114.47(19) . .
N2 N3 C8 111.64(19) . .
N2 N3 Pd1 125.01(15) . 9_565
C8 N3 Pd1 123.27(15) . 9_565
C6 C1 C2 118.3(2) . .
C6 C1 N1 123.6(2) . .
C2 C1 N1 118.1(2) . .
O1 C2 C1 115.1(2) . .
O1 C2 C3 123.9(3) . .
C1 C2 C3 121.0(3) . .
C4 C3 C2 119.5(3) . .
C3 C4 C5 120.6(3) . .
C4 C5 C6 119.8(3) . .
C1 C6 C5 120.8(3) . .
C13 C8 C9 119.0(2) . .
C13 C8 N3 122.8(2) . .
C9 C8 N3 118.2(2) . .
O2 C9 C8 115.9(2) . .
O2 C9 C10 124.9(3) . .
C8 C9 C10 119.2(3) . .
C11 C10 C9 120.5(3) . .
C12 C11 C10 120.6(3) . .
C11 C12 C13 120.2(3) . .
C8 C13 C12 120.5(3) . .

loop_
_geom_bond_atom_site_label_1
_geom_bond_atom_site_label_2
_geom_bond_distance
_geom_bond_site_symmetry_2
Pd1 N1 2.0069(19) .
Pd1 N3 2.024(2) 9_565
Pd1 Pd1 2.4158(4) 9_565
Pd1 O1 2.4464(17) .
O1 C2 1.380(3) .
O1 C7 1.398(3) .
O2 C9 1.356(3) .
O2 C14 1.420(3) .
N1 N2 1.303(2) .
N1 C1 1.417(3) .
N2 N3 1.305(2) .
N3 C8 1.427(3) .
N3 Pd1 2.024(2) 9_565
C1 C6 1.379(3) .
C1 C2 1.384(3) .
C2 C3 1.385(3) .
C3 C4 1.366(3) .
C4 C5 1.367(3) .
C5 C6 1.384(3) .
C8 C13 1.378(3) .
C8 C9 1.384(3) .
C9 C10 1.393(3) .
C10 C11 1.359(4) .
C11 C12 1.343(4) .
C12 C13 1.382(4) .
